data_2103279
loop_
_publ_author_name
'Farrell, Dorcas M. M.'
'Glidewell, Christopher'
'Low, John N.'
'Skakle, Janet M. S.'
'Zakaria, Choudhury M.'

_publ_section_title
;
 Polymorphs and pseudopolymorphs of
 <i>N</i>,<i>N</i>'-dithiobisphthalimide
;
_journal_issue 2
_journal_name_full 'Acta Crystallographica Section B'
_journal_page_first 289
_journal_page_last 299
_journal_paper_doi 10.1107/S0108768101020006
_journal_volume 58
_journal_year 2002
_chemical_formula_moiety 'C16 H8 N2 O4 S2, 0.5(C8 H10)'
_chemical_formula_sum 'C20 H13 N2 O4 S2'
_chemical_formula_weight 409.44
_chemical_name_systematic
;
N,N'-Dithiodiphthalimide hemi(p-xylene) solvate
;
_space_group_IT_number 14
_symmetry_cell_setting monoclinic
_symmetry_space_group_name_Hall '-P 2yn'
_symmetry_space_group_name_H-M 'P 1 21/n 1'
_atom_sites_solution_hydrogens geom
_atom_sites_solution_primary direct
_atom_sites_solution_secondary difmap
_cell_angle_alpha 90.00
_cell_angle_beta 94.3917(9)
_cell_angle_gamma 90.00
_cell_formula_units_Z 4
_cell_length_a 14.2629(5)
_cell_length_b 16.1851(4)
_cell_length_c 7.7835(2)
_cell_measurement_reflns_used 4089
_cell_measurement_temperature 120(2)
_cell_measurement_theta_max 29.78
_cell_measurement_theta_min 2.89
_cell_volume 1791.52(9)
_computing_cell_refinement 'DENZO-SMN (Otwinowski & Minor, 1997)'
_computing_data_collection 'Kappa-CCD server software (Nonius, 1997)'
_computing_data_reduction 'DENZO-SMN (Otwinowski & Minor, 1997)'
_computing_molecular_graphics 'PLATON (Spek, 2001)'
_computing_publication_material 'SHELXL-97(Sheldrick, 1997b)  and PRPKAPPA (Ferguson, 1999)'
_computing_structure_refinement 'SHELXL-97 (Sheldrick, 1997b)'
_computing_structure_solution 'SHELXS-97 (Sheldrick, 1997a)'
_diffrn_ambient_temperature 120(2)
_diffrn_measured_fraction_theta_full 0.999
_diffrn_measured_fraction_theta_max 0.999
_diffrn_measurement_device_type Kappa-CCD
_diffrn_measurement_method '\f scans, and \w scans with \k offsets'
_diffrn_radiation_monochromator graphite
_diffrn_radiation_source 'fine-focus sealed X-ray tube'
_diffrn_radiation_type 'Mo K\a'
_diffrn_radiation_wavelength 0.71073
_diffrn_reflns_av_R_equivalents 0.0724
_diffrn_reflns_av_sigmaI/netI 0.0564
_diffrn_reflns_limit_h_max 18
_diffrn_reflns_limit_h_min -14
_diffrn_reflns_limit_k_max 20
_diffrn_reflns_limit_k_min -20
_diffrn_reflns_limit_l_max 10
_diffrn_reflns_limit_l_min -10
_diffrn_reflns_number 14107
_diffrn_reflns_theta_full 27.45
_diffrn_reflns_theta_max 27.45
_diffrn_reflns_theta_min 2.89
_diffrn_standards_decay_% 0
_exptl_absorpt_coefficient_mu 0.329
_exptl_absorpt_correction_T_max 0.9679
_exptl_absorpt_correction_T_min 0.9224
_exptl_absorpt_correction_type multi-scan
_exptl_absorpt_process_details 'DENZO-SMN (Otwinowski & Minor, 1997)'
_exptl_crystal_colour colourless
_exptl_crystal_density_diffrn 1.518
_exptl_crystal_density_method 'not measured'
_exptl_crystal_description block
_exptl_crystal_F_000 844
_exptl_crystal_size_max 0.25
_exptl_crystal_size_mid 0.15
_exptl_crystal_size_min 0.10
_refine_diff_density_max 0.369
_refine_diff_density_min -0.439
_refine_ls_extinction_coef 0.016(2)
_refine_ls_extinction_expression Fc^*^=kFc[1+0.001xFc^2^\l^3^/sin(2\q)]^-1/4^
_refine_ls_extinction_method SHELXL
_refine_ls_goodness_of_fit_ref 1.089
_refine_ls_hydrogen_treatment constr
_refine_ls_matrix_type full
_refine_ls_number_parameters 255
_refine_ls_number_reflns 4089
_refine_ls_number_restraints 0
_refine_ls_restrained_S_all 1.089
_refine_ls_R_factor_all 0.0519
_refine_ls_R_factor_gt 0.0390
_refine_ls_shift/su_max 0.001
_refine_ls_shift/su_mean 0.000
_refine_ls_structure_factor_coef Fsqd
_refine_ls_weighting_details 'w=1/[\s^2^(Fo^2^)+(0.0651P)^2^+0.0637P] where P=(Fo^2^+2Fc^2^)/3'
_refine_ls_weighting_scheme calc
_refine_ls_wR_factor_gt 0.1094
_refine_ls_wR_factor_ref 0.1172
_reflns_number_gt 3275
_reflns_number_total 4089
_reflns_threshold_expression >2\s(I)
_cod_data_source_file na0132.cif
_cod_data_source_block 11
_cod_depositor_comments
;
The following automatic conversions were performed:
'_exptl_absorpt_correction_type' value 'Multi-scan' changed to
'multi-scan' according to
'/home/saulius/struct/CIF-dictionaries/cif_core.dic' dictionary named
'cif_core.dic' version 2.4.1 from 2010-06-29.

Automatic conversion script
Id: cif_fix_enum 1527 2010-12-29 10:47:43Z saulius 

The following automatic conversions were performed:

'_exptl_absorpt_correction_type' value 'Multi-scan' changed to
'multi-scan' according to
/home/saulius/struct/CIF-dictionaries/cif_core.dic dictionary named
'cif_core.dic' version 2.4.1 from 2010-06-29.

Automatic conversion script
Id: cif_fix_values 1715 2011-07-08 13:25:40Z adriana 
;
_cod_original_sg_symbol_H-M P21/n
_cod_database_code 2103279
_cod_database_fobs_code 2103279

loop_
_symmetry_equiv_pos_as_xyz
'x, y, z'
'-x+1/2, y+1/2, -z+1/2'
'-x, -y, -z'
'x+1/2, -y+1/2, z+1/2'

loop_
_atom_site_label
_atom_site_fract_x
_atom_site_fract_y
_atom_site_fract_z
_atom_site_U_iso_or_equiv
_atom_site_adp_type
_atom_site_calc_flag
_atom_site_refinement_flags
_atom_site_occupancy
_atom_site_type_symbol
S11 0.44791(3) 0.55977(2) 0.85382(5) 0.02330(15) Uani d . 1 S
N11 0.36024(9) 0.61984(8) 0.79190(16) 0.0197(3) Uani d . 1 N
C11 0.34979(11) 0.70516(10) 0.83041(18) 0.0179(3) Uani d . 1 C
O11 0.40523(8) 0.74560(7) 0.90378(14) 0.0251(3) Uani d . 1 O
C12 0.28322(11) 0.58913(10) 0.70206(19) 0.0188(3) Uani d . 1 C
O12 0.27727(8) 0.51960(7) 0.65138(15) 0.0295(3) Uani d . 1 O
C13 0.21971(11) 0.66113(10) 0.68942(19) 0.0184(3) Uani d . 1 C
C14 0.13444(11) 0.66653(10) 0.61582(19) 0.0220(4) Uani d . 1 C
C15 0.09067(12) 0.74383(11) 0.6185(2) 0.0244(4) Uani d . 1 C
C16 0.13126(12) 0.81247(11) 0.68982(19) 0.0225(4) Uani d . 1 C
C17 0.21709(11) 0.80689(10) 0.76358(19) 0.0195(3) Uani d . 1 C
C18 0.25971(10) 0.72993(10) 0.76244(18) 0.0168(3) Uani d . 1 C
S21 0.54868(3) 0.56149(2) 0.65421(5) 0.02299(15) Uani d . 1 S
N21 0.62227(9) 0.63917(8) 0.69718(17) 0.0206(3) Uani d . 1 N
C21 0.61083(11) 0.72280(10) 0.64417(19) 0.0192(3) Uani d . 1 C
O21 0.54461(8) 0.74750(7) 0.57230(14) 0.0263(3) Uani d . 1 O
C22 0.70568(11) 0.62875(10) 0.78474(19) 0.0190(4) Uani d . 1 C
O22 0.72926(8) 0.56534(7) 0.84908(15) 0.0251(3) Uani d . 1 O
C23 0.75191(11) 0.71100(10) 0.77728(19) 0.0176(3) Uani d . 1 C
C24 0.83635(11) 0.73462(10) 0.83965(19) 0.0212(4) Uani d . 1 C
C25 0.86181(12) 0.81752(10) 0.8206(2) 0.0234(4) Uani d . 1 C
C26 0.80422(12) 0.87378(10) 0.7429(2) 0.0237(4) Uani d . 1 C
C27 0.71934(12) 0.84895(10) 0.6794(2) 0.0216(4) Uani d . 1 C
C28 0.69480(11) 0.76677(10) 0.69752(18) 0.0183(3) Uani d . 1 C
C31 0.97302(11) 0.53536(10) 0.3443(2) 0.0204(4) Uani d . 1 C
C32 0.92293(11) 0.55176(9) 0.5017(2) 0.0216(4) Uani d . 1 C
C33 0.94951(11) 0.51713(10) 0.6542(2) 0.0205(3) Uani d . 1 C
C34 0.94193(13) 0.57073(10) 0.1796(2) 0.0263(4) Uani d . 1 C
H14 0.1036 0.6200 0.5629 0.026 Uiso calc R 1 H
H15 0.0284 0.7484 0.5668 0.029 Uiso calc R 1 H
H16 0.0985 0.8636 0.6867 0.027 Uiso calc R 1 H
H17 0.2485 0.8535 0.8153 0.023 Uiso calc R 1 H
H24 0.8788 0.6963 0.8961 0.025 Uiso calc R 1 H
H25 0.9227 0.8346 0.8648 0.028 Uiso calc R 1 H
H26 0.8233 0.9297 0.7333 0.028 Uiso calc R 1 H
H27 0.6765 0.8869 0.6228 0.026 Uiso calc R 1 H
H32 0.8704 0.5880 0.4939 0.026 Uiso calc R 1 H
H33 0.9176 0.5277 0.7547 0.025 Uiso calc R 1 H
H34A 0.9924 0.5664 0.1014 0.040 Uiso calc R 1 H
H34B 0.9259 0.6290 0.1949 0.040 Uiso calc R 1 H
H34C 0.8864 0.5408 0.1307 0.040 Uiso calc R 1 H

loop_
_atom_site_aniso_label
_atom_site_aniso_U_11
_atom_site_aniso_U_22
_atom_site_aniso_U_33
_atom_site_aniso_U_12
_atom_site_aniso_U_13
_atom_site_aniso_U_23
S11 0.0149(2) 0.0213(3) 0.0325(3) 0.00118(15) -0.00616(18) 0.00755(16)
N11 0.0129(7) 0.0196(7) 0.0251(7) 0.0007(5) -0.0076(5) 0.0022(5)
C11 0.0161(8) 0.0192(8) 0.0179(7) -0.0015(6) -0.0028(6) 0.0012(6)
O11 0.0206(6) 0.0242(6) 0.0284(6) -0.0039(5) -0.0120(5) 0.0000(5)
C12 0.0140(8) 0.0197(8) 0.0220(7) -0.0031(6) -0.0033(6) 0.0036(7)
O12 0.0244(7) 0.0195(6) 0.0424(7) -0.0023(5) -0.0120(5) -0.0011(5)
C13 0.0137(8) 0.0215(8) 0.0194(7) -0.0032(6) -0.0023(6) 0.0028(6)
C14 0.0165(8) 0.0275(8) 0.0209(8) -0.0045(7) -0.0053(6) 0.0020(7)
C15 0.0150(9) 0.0340(10) 0.0230(8) 0.0010(7) -0.0056(6) 0.0041(7)
C16 0.0193(9) 0.0269(9) 0.0209(8) 0.0064(7) -0.0015(6) 0.0036(7)
C17 0.0185(8) 0.0203(8) 0.0193(7) -0.0007(6) -0.0018(6) -0.0003(6)
C18 0.0130(8) 0.0207(8) 0.0161(7) -0.0018(6) -0.0027(6) 0.0023(6)
S21 0.0156(2) 0.0188(2) 0.0335(3) 0.00016(15) -0.00514(18) -0.00611(16)
N21 0.0140(7) 0.0177(7) 0.0287(7) -0.0004(5) -0.0077(5) -0.0021(6)
C21 0.0182(9) 0.0200(8) 0.0192(7) 0.0029(6) -0.0002(6) -0.0014(6)
O21 0.0203(7) 0.0282(6) 0.0287(6) 0.0059(5) -0.0080(5) 0.0003(5)
C22 0.0144(8) 0.0191(8) 0.0232(8) 0.0011(6) -0.0017(6) -0.0036(6)
O22 0.0207(7) 0.0185(6) 0.0344(7) 0.0017(4) -0.0084(5) 0.0002(5)
C23 0.0164(8) 0.0181(8) 0.0182(7) 0.0008(6) 0.0003(6) -0.0023(6)
C24 0.0188(9) 0.0230(8) 0.0212(8) 0.0012(6) -0.0024(6) -0.0023(7)
C25 0.0224(9) 0.0245(9) 0.0229(8) -0.0037(7) -0.0003(7) -0.0046(7)
C26 0.0275(10) 0.0177(8) 0.0258(8) -0.0038(7) 0.0015(7) -0.0020(7)
C27 0.0240(9) 0.0190(8) 0.0217(8) 0.0029(6) 0.0001(6) 0.0002(6)
C28 0.0177(8) 0.0198(8) 0.0172(7) 0.0012(6) -0.0003(6) -0.0023(6)
C31 0.0185(8) 0.0144(7) 0.0273(8) -0.0033(6) -0.0052(6) -0.0004(6)
C32 0.0158(8) 0.0165(8) 0.0316(8) 0.0015(6) -0.0043(7) -0.0011(7)
C33 0.0182(8) 0.0187(8) 0.0243(8) -0.0018(6) 0.0007(6) -0.0036(6)
C34 0.0258(10) 0.0252(9) 0.0270(8) 0.0023(7) -0.0044(7) 0.0010(7)

loop_
_atom_type_symbol
_atom_type_description
_atom_type_scat_dispersion_real
_atom_type_scat_dispersion_imag
_atom_type_scat_source
C C 0.0033 0.0016 'International Tables Vol C Tables 4.2.6.8 and 6.1.1.4'
H H 0.0000 0.0000 'International Tables Vol C Tables 4.2.6.8 and 6.1.1.4'
N N 0.0061 0.0033 'International Tables Vol C Tables 4.2.6.8 and 6.1.1.4'
O O 0.0106 0.0060 'International Tables Vol C Tables 4.2.6.8 and 6.1.1.4'
S S 0.1246 0.1234 'International Tables Vol C Tables 4.2.6.8 and 6.1.1.4'

loop_
_geom_angle_atom_site_label_1
_geom_angle_atom_site_label_2
_geom_angle_atom_site_label_3
_geom_angle_site_symmetry_1
_geom_angle_site_symmetry_3
_geom_angle
_geom_angle_publ_flag
N11 S11 S21 . . 108.21(5) no
C12 N11 C11 . . 111.8(2) no
C12 N11 S11 . . 120.6(2) no
C11 N11 S11 . . 127.4(2) no
O11 C11 C18 . . 126.8(2) no
O11 C11 N11 . . 125.5(2) no
C18 C11 N11 . . 107.7(2) no
O12 C12 N11 . . 123.5(2) no
O12 C12 C13 . . 134.1(2) no
N11 C12 C13 . . 102.4(2) no
C14 C13 C18 . . 118.5(2) no
C14 C13 C12 . . 128.9(2) no
C18 C13 C12 . . 112.6(2) no
C13 C14 C15 . . 117.0(2) no
C13 C14 H14 . . 121.5 no
C15 C14 H14 . . 121.5 no
C16 C15 C14 . . 124.3(2) no
C16 C15 H15 . . 117.9 no
C14 C15 H15 . . 117.9 no
C17 C16 C15 . . 118.6(2) no
C17 C16 H16 . . 120.7 no
C15 C16 H16 . . 120.7 no
C16 C17 C18 . . 116.9(2) no
C16 C17 H17 . . 121.5 no
C18 C17 H17 . . 121.5 no
C13 C18 C17 . . 124.7(2) no
C13 C18 C11 . . 105.4(2) no
C17 C18 C11 . . 129.8(2) no
N21 S21 S11 . . 107.81(5) no
C22 N21 C21 . . 110.3(2) no
C22 N21 S21 . . 122.2(2) no
C21 N21 S21 . . 127.4(2) no
O21 C21 N21 . . 123.5(2) no
O21 C21 C28 . . 128.1(2) no
N21 C21 C28 . . 108.4(2) no
O22 C22 N21 . . 122.7(2) no
O22 C22 C23 . . 133.0(2) no
N21 C22 C23 . . 104.3(2) no
C24 C23 C28 . . 118.8(2) no
C24 C23 C22 . . 129.7(2) no
C28 C23 C22 . . 111.5(2) no
C23 C24 C25 . . 118.4(2) no
C23 C24 H24 . . 120.8 no
C25 C24 H24 . . 120.8 no
C26 C25 C24 . . 123.0(2) no
C26 C25 H25 . . 118.5 no
C24 C25 H25 . . 118.5 no
C27 C26 C25 . . 118.1(2) no
C27 C26 H26 . . 121.0 no
C25 C26 H26 . . 121.0 no
C26 C27 C28 . . 118.7(2) no
C26 C27 H27 . . 120.6 no
C28 C27 H27 . . 120.6 no
C23 C28 C27 . . 123.1(2) no
C23 C28 C21 . . 105.5(2) no
C27 C28 C21 . . 131.5(2) no
C33 C31 C34 3_766 . 116.1(2) no
C33 C31 C32 3_766 . 122.2(2) no
C34 C31 C32 . . 121.8(2) no
C33 C32 C31 . . 122.2(2) no
C33 C32 H32 . . 118.9 no
C31 C32 H32 . . 118.9 no
C32 C33 C31 . 3_766 115.6(2) no
C32 C33 H33 . . 122.2 no
C31 C33 H33 3_766 . 122.2 no
C31 C34 H34A . . 109.5 no
C31 C34 H34B . . 109.5 no
H34A C34 H34B . . 109.5 no
C31 C34 H34C . . 109.5 no
H34A C34 H34C . . 109.5 no
H34B C34 H34C . . 109.5 no

loop_
_geom_bond_atom_site_label_1
_geom_bond_atom_site_label_2
_geom_bond_site_symmetry_2
_geom_bond_distance
_geom_bond_publ_flag
S11 N11 . 1.628(2) no
S11 S21 . 2.1960(6) no
N11 C12 . 1.351(2) no
N11 C11 . 1.423(2) no
C11 O11 . 1.145(2) no
C11 C18 . 1.410(2) no
C12 O12 . 1.193(2) no
C12 C13 . 1.475(2) no
C13 C14 . 1.307(2) no
C13 C18 . 1.356(2) no
C14 C15 . 1.399(2) no
C14 H14 . 0.9500 no
C15 C16 . 1.352(2) no
C15 H15 . 0.9500 no
C16 C17 . 1.315(2) no
C16 H16 . 0.9500 no
C17 C18 . 1.386(2) no
C17 H17 . 0.9500 no
S21 N21 . 1.656(2) no
N21 C22 . 1.336(2) no
N21 C21 . 1.421(2) no
C21 O21 . 1.133(2) no
C21 C28 . 1.427(2) no
C22 O22 . 1.180(2) no
C22 C23 . 1.489(2) no
C23 C24 . 1.320(2) no
C23 C28 . 1.337(2) no
C24 C25 . 1.401(2) no
C24 H24 . 0.9500 no
C25 C26 . 1.339(2) no
C25 H25 . 0.9500 no
C26 C27 . 1.334(2) no
C26 H26 . 0.9500 no
C27 C28 . 1.385(2) no
C27 H27 . 0.9500 no
C31 C33 3_766 1.393(2) no
C31 C34 . 1.442(2) no
C31 C32 . 1.489(2) no
C32 C33 . 1.341(2) no
C32 H32 . 0.9500 no
C33 C31 3_766 1.393(2) no
C33 H33 . 0.9500 no
C34 H34A . 0.9800 no
C34 H34B . 0.9800 no
C34 H34C . 0.9800 no

loop_
_geom_hbond_atom_site_label_D
_geom_hbond_atom_site_label_H
_geom_hbond_atom_site_label_A
_geom_hbond_site_symmetry_A
_geom_hbond_distance_DH
_geom_hbond_distance_HA
_geom_hbond_distance_DA
_geom_hbond_angle_DHA
_geom_hbond_publ_flag
C15 H15 O11 4_464 0.95 2.09 3.023(2) 168 y
C26 H26 O22 2_656 0.95 2.39 3.209(2) 144 y

loop_
_geom_torsion_atom_site_label_1
_geom_torsion_atom_site_label_2
_geom_torsion_atom_site_label_3
_geom_torsion_atom_site_label_4
_geom_torsion_site_symmetry_1
_geom_torsion_site_symmetry_4
_geom_torsion
_geom_torsion_publ_flag
S21 S11 N11 C12 . . 92.1(2) no
S21 S11 N11 C11 . . -92.4(2) no
C12 N11 C11 O11 . . -179.3(2) no
S11 N11 C11 O11 . . 4.9(2) no
C12 N11 C11 C18 . . 0.8(2) no
S11 N11 C11 C18 . . -175.1(2) no
C11 N11 C12 O12 . . 177.7(2) no
S11 N11 C12 O12 . . -6.1(2) no
C11 N11 C12 C13 . . -1.7(2) no
S11 N11 C12 C13 . . 174.5(2) no
O12 C12 C13 C14 . . 1.0(3) no
N11 C12 C13 C14 . . -179.6(2) no
O12 C12 C13 C18 . . -177.2(2) no
N11 C12 C13 C18 . . 2.2(2) no
C18 C13 C14 C15 . . -0.1(2) no
C12 C13 C14 C15 . . -178.2(2) no
C13 C14 C15 C16 . . 0.9(2) no
C14 C15 C16 C17 . . -0.8(3) no
C15 C16 C17 C18 . . -0.1(2) no
C14 C13 C18 C17 . . -0.8(2) no
C12 C13 C18 C17 . . 177.6(2) no
C14 C13 C18 C11 . . 179.9(2) no
C12 C13 C18 C11 . . -1.8(2) no
C16 C17 C18 C13 . . 0.8(2) no
C16 C17 C18 C11 . . -179.9(2) no
O11 C11 C18 C13 . . -179.3(2) no
N11 C11 C18 C13 . . 0.6(2) no
O11 C11 C18 C17 . . 1.4(3) no
N11 C11 C18 C17 . . -178.7(2) no
N11 S11 S21 N21 . . 88.19(7) no
S11 S21 N21 C22 . . 95.7(2) no
S11 S21 N21 C21 . . -87.3(2) no
C22 N21 C21 O21 . . -177.6(2) no
S21 N21 C21 O21 . . 5.2(2) no
C22 N21 C21 C28 . . 2.2(2) no
S21 N21 C21 C28 . . -175.1(2) no
C21 N21 C22 O22 . . 176.2(2) no
S21 N21 C22 O22 . . -6.3(2) no
C21 N21 C22 C23 . . -3.2(2) no
S21 N21 C22 C23 . . 174.1(2) no
O22 C22 C23 C24 . . 2.3(3) no
N21 C22 C23 C24 . . -178.3(2) no
O22 C22 C23 C28 . . -176.0(2) no
N21 C22 C23 C28 . . 3.5(2) no
C28 C23 C24 C25 . . 0.6(2) no
C22 C23 C24 C25 . . -177.5(2) no
C23 C24 C25 C26 . . 0.4(2) no
C24 C25 C26 C27 . . -0.8(2) no
C25 C26 C27 C28 . . 0.3(2) no
C24 C23 C28 C27 . . -1.1(2) no
C22 C23 C28 C27 . . 177.4(2) no
C24 C23 C28 C21 . . 179.4(2) no
C22 C23 C28 C21 . . -2.1(2) no
C26 C27 C28 C23 . . 0.6(2) no
C26 C27 C28 C21 . . 180.0(2) no
O21 C21 C28 C23 . . 179.9(2) no
N21 C21 C28 C23 . . 0.1(2) no
O21 C21 C28 C27 . . 0.4(3) no
N21 C21 C28 C27 . . -179.4(2) no
C33 C31 C32 C33 3_766 . 0.1(3) no
C34 C31 C32 C33 . . 177.9(2) no
C31 C32 C33 C31 . 3_766 -0.1(2) no
